data_2107328
loop_
_publ_author_name
'Rae, A.D.'
'Withers, R.L.'
'Thompson, J.G.'

_publ_section_title
;
 Structure refinement of commensurately modulated bismuth tungstate, Bi2 W
 O6
;
_journal_name_full 'Acta Crystallographica B (39,1983-)'
_journal_page_first 870
_journal_page_last 881
_journal_volume 47
_journal_year 1991
_chemical_formula_sum 'Bi2 O6 W'
_chemical_name_systematic 'Bi2 (W O6)'
_space_group_IT_number 29
_symmetry_space_group_name_Hall 'P -2b 2a'
_symmetry_space_group_name_H-M 'P 21 a b'
_cell_angle_alpha 90
_cell_angle_beta 90
_cell_angle_gamma 90
_cell_formula_units_Z 4
_cell_length_a 5.4559
_cell_length_b 5.436
_cell_length_c 16.4297
_cell_volume 487.277
_citation_journal_id_ASTM ASBSDK
_cod_data_source_file Rae_ASBSDK_1991_1617.cif
_cod_data_source_block Bi2O6W1
_cod_original_cell_volume 487.2766
_cod_original_sg_symbol_Hall 'P 2c -2ac (z,x,y)'
_cod_original_formula_sum 'Bi2 O6 W1'
_cod_database_code 2107328

loop_
_symmetry_equiv_pos_as_xyz
x,y,z
x+1/2,-y,-z
x+1/2,-y+1/2,z
x,y+1/2,-z

loop_
_atom_site_label
_atom_site_type_symbol
_atom_site_fract_x
_atom_site_fract_y
_atom_site_fract_z
_atom_site_occupancy
_atom_site_U_iso_or_equiv
O4 O-2 0.2877 0.7614 0.7493 1 0.0
O5 O-2 0.0977 0.0668 0.6087 1 0.0
O6 O-2 0.089 -0.0504 0.3913 1 0.0
Bi2 Bi+3 -0.004 0.5209 0.3277 1 0.0
O1 O-2 0.3542 0.2199 0.4848 1 0.0
O3 O-2 0.2789 0.2385 0.2502 1 0.0
W1 W+6 0.0209 0.0079 0.5 1 0.0
O2 O-2 0.2729 -0.2975 0.5152 1 0.0
Bi1 Bi+3 0.004 0.481 0.6723 1 0.0
